data_1549514
loop_
_publ_author_name
'Seryotkin, Y.V.'
'Bakakin, V.V.'

_publ_section_title
;
 Structural evolution of hemimorphite at high pressure up to 4.2 GPa :
 hemimorphite @ 0.47 GPa, room temperature
;
_journal_name_full 'Physics and Chemistry of Minerals'
_journal_page_first 679
_journal_page_last 684
_journal_volume 38
_journal_year 2011
_chemical_formula_sum 'H4 O10 Si2 Zn4'
_chemical_name_common 'Zn4Si2O7(OH)2H2O at 0.47 GPa'
_chemical_name_mineral 'hemimorphite at 0.47 GPa'
_space_group_IT_number 44
_space_group_name_H-M_alt 'I m m 2'
_symmetry_space_group_name_Hall 'I 2 -2'
_symmetry_space_group_name_H-M 'I m m 2'
_cell_angle_alpha 90
_cell_angle_beta 90
_cell_angle_gamma 90
_cell_formula_units_Z 2
_cell_length_a 8.3359(8)
_cell_length_b 10.7125(13)
_cell_length_c 5.10008(19)
_cell_volume 455.43(7)
_diffrn_ambient_pressure 0.47E+6
_cod_data_source_file hemimorphite-I-0.47GPa.cif
_cod_data_source_block hemimorphite-0.47GPa
_cod_original_formula_sum 'Zn4.0 Si2.0 O10.0 H4.0'
_cod_database_code 1549514

loop_
_space_group_symop_operation_xyz
'x, y, z'
'-x, -y, z'
'x, -y, z'
'-x, y, z'
'x+1/2, y+1/2, z+1/2'
'-x+1/2, -y+1/2, z+1/2'
'x+1/2, -y+1/2, z+1/2'
'-x+1/2, y+1/2, z+1/2'

loop_
_atom_site_label
_atom_site_occupancy
_atom_site_fract_x
_atom_site_fract_y
_atom_site_fract_z
_atom_site_adp_type
_atom_site_U_iso_or_equiv
_atom_site_type_symbol
Zn1 1.0 0.20530(5) 0.16064(5) 0.000000 Uiso 0.0106(2) Zn
Si1 1.0 0.000000 0.14592(15) 0.5085(7) Uiso 0.0073(4) Si
O1 1.0 0.1602(5) 0.2060(4) 0.6361(7) Uiso 0.0134(8) O
O2 1.0 0.000000 0.1658(5) 0.1932(8) Uiso 0.0135(12) O
O3 1.0 0.3057(8) 0.000000 0.0403(15) Uiso 0.0222(18) O
H3 1.0 0.38(2) 0.000000 0.13(3) Uiso 0.08(5) H
O4 1.0 0.000000 0.000000 0.5925(12) Uiso 0.0154(17) O
Ow5 1.0 0.500000 0.000000 0.520(3) Uiso 0.071(4) O
H5 1.0 0.393(18) 0.000000 0.59(5) Uiso 0.5(2) H
